data_4120702
loop_
_publ_author_name
'Smiles, Danil E.'
'Wu, Guang'
'Hayton, Trevor W.'

_publ_section_title
;
 Synthesis of uranium-ligand multiple bonds by cleavage of a trityl
 protecting group.
;
_journal_issue 1
_journal_name_full 'Journal of the American Chemical Society'
_journal_page_first 96
_journal_page_last 99
_journal_paper_doi 10.1021/ja411423a
_journal_volume 136
_journal_year 2014
_chemical_formula_sum 'C53 H102 Li N4 O8 Si6 U'
_chemical_formula_weight 1336.90
_chemical_name_systematic
; 
 ? 
;
_space_group_IT_number 33
_symmetry_cell_setting orthorhombic
_symmetry_space_group_name_Hall 'P 2c -2n'
_symmetry_space_group_name_H-M 'P n a 21'
_atom_sites_solution_hydrogens geom
_atom_sites_solution_primary direct
_atom_sites_solution_secondary difmap
_audit_creation_method SHELXL-97
_cell_angle_alpha 90.00
_cell_angle_beta 90.00
_cell_angle_gamma 90.00
_cell_formula_units_Z 4
_cell_length_a 15.8489(17)
_cell_length_b 34.478(4)
_cell_length_c 11.8844(13)
_cell_measurement_temperature 100(2)
_cell_volume 6494.1(12)
_computing_structure_refinement 'SHELXL-97 (Sheldrick, 2008)'
_computing_structure_solution 'SHELXS-97 (Sheldrick, 2008)'
_diffrn_ambient_temperature 100(2)
_diffrn_measured_fraction_theta_full 0.995
_diffrn_measured_fraction_theta_max 0.995
_diffrn_radiation_monochromator graphite
_diffrn_radiation_source 'fine-focus sealed tube'
_diffrn_radiation_type MoK\a
_diffrn_radiation_wavelength 0.71073
_diffrn_reflns_av_R_equivalents 0.0524
_diffrn_reflns_av_sigmaI/netI 0.0718
_diffrn_reflns_limit_h_max 21
_diffrn_reflns_limit_h_min -18
_diffrn_reflns_limit_k_max 45
_diffrn_reflns_limit_k_min -47
_diffrn_reflns_limit_l_max 13
_diffrn_reflns_limit_l_min -16
_diffrn_reflns_number 47274
_diffrn_reflns_theta_full 29.08
_diffrn_reflns_theta_max 29.08
_diffrn_reflns_theta_min 1.18
_exptl_absorpt_coefficient_mu 2.659
_exptl_absorpt_correction_T_max 0.7458
_exptl_absorpt_correction_T_min 0.5424
_exptl_absorpt_correction_type multi-scan
_exptl_absorpt_process_details SADABS
_exptl_crystal_colour red-brown
_exptl_crystal_density_diffrn 1.367
_exptl_crystal_density_method 'not measured'
_exptl_crystal_description block
_exptl_crystal_F_000 2764
_exptl_crystal_size_max 0.2
_exptl_crystal_size_mid 0.2
_exptl_crystal_size_min 0.2
_refine_diff_density_max 0.981
_refine_diff_density_min -1.136
_refine_diff_density_rms 0.105
_refine_ls_abs_structure_details 'Flack H D (1983), Acta Cryst. A39, 876-881'
_refine_ls_abs_structure_Flack 0.008(4)
_refine_ls_extinction_method none
_refine_ls_goodness_of_fit_ref 1.027
_refine_ls_hydrogen_treatment mixed
_refine_ls_matrix_type full
_refine_ls_number_parameters 670
_refine_ls_number_reflns 13733
_refine_ls_number_restraints 1
_refine_ls_restrained_S_all 1.027
_refine_ls_R_factor_all 0.0640
_refine_ls_R_factor_gt 0.0406
_refine_ls_shift/su_max 0.001
_refine_ls_shift/su_mean 0.000
_refine_ls_structure_factor_coef Fsqd
_refine_ls_weighting_details 'calc w=1/[\s^2^(Fo^2^)+(0.0000P)^2^+8.0900P] where P=(Fo^2^+2Fc^2^)/3'
_refine_ls_weighting_scheme calc
_refine_ls_wR_factor_gt 0.0644
_refine_ls_wR_factor_ref 0.0697
_reflns_number_gt 10711
_reflns_number_total 13733
_reflns_threshold_expression >2sigma(I)
_cod_data_source_file ja411423a_si_001.cif
_cod_data_source_block complex_7
_cod_depositor_comments
;
The following automatic conversions were performed:

'_symmetry_cell_setting' value 'Orthorhombic' changed to
'orthorhombic' according to
/usr/data/users/saulius/automatic-downloads/current/ACS/lib/dictionaries/cif_core.dic
dictionary named 'cif_core.dic' version 2.4.2 from 2011-04-26.

Automatic conversion script
Id: cif_fix_values 2281 2013-09-26 08:29:07Z andrius 
;
_cod_original_cell_volume 6494.0(12)
_cod_original_sg_symbol_H-M Pna21
_cod_database_code 4120702

loop_
_symmetry_equiv_pos_as_xyz
'x, y, z'
'-x, -y, z+1/2'
'-x+1/2, y+1/2, z+1/2'
'x+1/2, -y+1/2, z'

loop_
_atom_site_label
_atom_site_type_symbol
_atom_site_fract_x
_atom_site_fract_y
_atom_site_fract_z
_atom_site_U_iso_or_equiv
_atom_site_adp_type
_atom_site_occupancy
_atom_site_symmetry_multiplicity
_atom_site_calc_flag
_atom_site_refinement_flags
U1 U 0.832837(9) 0.125524(4) 0.24768(2) 0.01407(4) Uani 1 1 d .
Si2 Si 1.00691(9) 0.05777(4) 0.26163(13) 0.0217(4) Uani 1 1 d .
Si6 Si 0.91774(10) 0.20585(4) 0.41874(13) 0.0234(3) Uani 1 1 d .
Si3 Si 0.80678(10) 0.12987(5) -0.05352(12) 0.0220(3) Uani 1 1 d .
Si4 Si 0.93800(9) 0.18199(4) 0.03814(12) 0.0207(3) Uani 1 1 d .
N1 N 0.9285(3) 0.08102(11) 0.3328(3) 0.0173(9) Uani 1 1 d .
Si5 Si 0.74301(10) 0.21212(4) 0.33546(13) 0.0225(3) Uani 1 1 d .
O5 O 0.2528(3) 0.16458(11) 0.6644(3) 0.0314(9) Uani 1 1 d .
O7 O 0.2858(3) 0.13336(12) 0.9858(3) 0.0332(10) Uani 1 1 d .
N4 N 0.7002(3) 0.10273(11) 0.3039(3) 0.0157(8) Uani 1 1 d .
H4 H 0.6762 0.1229 0.3363 0.019 Uiso 1 1 calc R
O3 O 0.4558(3) 0.17105(17) 0.9169(5) 0.0471(15) Uani 1 1 d .
O6 O 0.2535(2) 0.09770(11) 0.7866(3) 0.0311(9) Uani 1 1 d .
O2 O 0.4337(3) 0.09429(12) 0.8744(4) 0.0388(11) Uani 1 1 d .
N2 N 0.8640(3) 0.14688(12) 0.0576(3) 0.0180(9) Uani 1 1 d .
O8 O 0.2832(2) 0.20144(12) 0.8646(3) 0.0320(9) Uani 1 1 d .
Si1 Si 0.91301(9) 0.07086(4) 0.47380(11) 0.0176(3) Uani 1 1 d .
C17 C 1.0084(3) 0.17145(16) 0.4407(5) 0.0280(12) Uani 1 1 d .
H17A H 0.9980 0.1475 0.3988 0.042 Uiso 1 1 calc R
H17B H 1.0137 0.1655 0.5211 0.042 Uiso 1 1 calc R
H17C H 1.0606 0.1835 0.4139 0.042 Uiso 1 1 calc R
C19 C 0.6369(3) 0.07177(13) 0.3123(4) 0.0131(9) Uani 1 1 d .
O4 O 0.4332(3) 0.18866(11) 0.6949(4) 0.0395(11) Uani 1 1 d .
C9 C 0.7561(4) 0.16948(17) -0.1412(5) 0.0313(14) Uani 1 1 d .
H9A H 0.7128 0.1827 -0.0965 0.047 Uiso 1 1 calc R
H9B H 0.7301 0.1580 -0.2082 0.047 Uiso 1 1 calc R
H9C H 0.7993 0.1882 -0.1642 0.047 Uiso 1 1 calc R
C2 C 0.8573(3) 0.02407(15) 0.4999(4) 0.0228(11) Uani 1 1 d .
H2A H 0.7993 0.0259 0.4719 0.034 Uiso 1 1 calc R
H2B H 0.8565 0.0187 0.5809 0.034 Uiso 1 1 calc R
H2C H 0.8869 0.0031 0.4607 0.034 Uiso 1 1 calc R
C37 C 0.4755(3) 0.06287(15) 0.3175(4) 0.0188(8) Uani 1 1 d .
H37 H 0.4840 0.0363 0.3357 0.023 Uiso 1 1 calc R
C52 C 0.2469(4) 0.22149(15) 0.7697(5) 0.0326(16) Uani 1 1 d .
H52A H 0.2924 0.2334 0.7243 0.039 Uiso 1 1 calc R
H52B H 0.2096 0.2425 0.7969 0.039 Uiso 1 1 calc R
C20 C 0.6388(3) 0.05092(14) 0.4287(4) 0.0139(9) Uani 1 1 d .
C7 C 0.7180(4) 0.09868(16) -0.0034(5) 0.0273(12) Uani 1 1 d .
H7A H 0.7408 0.0759 0.0352 0.041 Uiso 1 1 calc R
H7B H 0.6840 0.0903 -0.0679 0.041 Uiso 1 1 calc R
H7C H 0.6825 0.1135 0.0488 0.041 Uiso 1 1 calc R
C35 C 0.3796(4) 0.11500(15) 0.2830(4) 0.0255(12) Uani 1 1 d .
H35 H 0.3235 0.1246 0.2781 0.031 Uiso 1 1 calc R
C12 C 0.9864(3) 0.18332(18) -0.1054(4) 0.0286(13) Uani 1 1 d .
H12A H 1.0128 0.1582 -0.1218 0.043 Uiso 1 1 calc R
H12B H 1.0293 0.2038 -0.1083 0.043 Uiso 1 1 calc R
H12C H 0.9426 0.1887 -0.1615 0.043 Uiso 1 1 calc R
C41 C 0.5174(5) 0.1482(2) 0.9533(6) 0.0507(19) Uani 1 1 d .
H41A H 0.5434 0.1590 1.0221 0.061 Uiso 1 1 calc R
H41B H 0.5616 0.1454 0.8950 0.061 Uiso 1 1 calc R
C24 C 0.6257(3) -0.00584(16) 0.5477(5) 0.0235(12) Uani 1 1 d .
H24 H 0.6146 -0.0328 0.5554 0.028 Uiso 1 1 calc R
C10 C 0.8957(4) 0.23178(15) 0.0634(5) 0.0290(13) Uani 1 1 d .
H10A H 0.8538 0.2380 0.0056 0.043 Uiso 1 1 calc R
H10B H 0.9419 0.2506 0.0601 0.043 Uiso 1 1 calc R
H10C H 0.8691 0.2328 0.1378 0.043 Uiso 1 1 calc R
C11 C 1.0307(3) 0.17486(16) 0.1334(5) 0.0275(13) Uani 1 1 d .
H11A H 1.0109 0.1712 0.2108 0.041 Uiso 1 1 calc R
H11B H 1.0674 0.1977 0.1298 0.041 Uiso 1 1 calc R
H11C H 1.0624 0.1519 0.1095 0.041 Uiso 1 1 calc R
C51 C 0.2281(4) 0.19740(18) 0.9573(5) 0.0344(14) Uani 1 1 d .
H51A H 0.1731 0.1867 0.9326 0.041 Uiso 1 1 calc R
H51B H 0.2181 0.2229 0.9935 0.041 Uiso 1 1 calc R
C50 C 0.2701(3) 0.17033(17) 1.0373(5) 0.0281(13) Uani 1 1 d .
H50A H 0.3242 0.1817 1.0626 0.034 Uiso 1 1 calc R
H50B H 0.2338 0.1667 1.1043 0.034 Uiso 1 1 calc R
C49 C 0.2145(4) 0.1086(2) 0.9789(5) 0.0414(17) Uani 1 1 d .
H49A H 0.1635 0.1238 0.9593 0.050 Uiso 1 1 calc R
H49B H 0.2047 0.0956 1.0520 0.050 Uiso 1 1 calc R
C53 C 0.1967(4) 0.19387(17) 0.6973(5) 0.0339(14) Uani 1 1 d .
H53A H 0.1491 0.1828 0.7405 0.041 Uiso 1 1 calc R
H53B H 0.1739 0.2075 0.6306 0.041 Uiso 1 1 calc R
C29 C 0.7139(4) -0.00898(15) 0.0501(4) 0.0247(12) Uani 1 1 d .
H29 H 0.7322 -0.0259 -0.0080 0.030 Uiso 1 1 calc R
C36 C 0.3945(3) 0.07714(16) 0.3102(5) 0.0257(12) Uani 1 1 d .
H36 H 0.3481 0.0603 0.3243 0.031 Uiso 1 1 calc R
C38 C 0.4328(4) 0.07379(17) 0.6950(5) 0.0351(15) Uani 1 1 d .
H38A H 0.4652 0.0596 0.6369 0.042 Uiso 1 1 calc R
H38B H 0.3813 0.0587 0.7122 0.042 Uiso 1 1 calc R
C43 C 0.5093(4) 0.19936(18) 0.7401(9) 0.0546(19) Uani 1 1 d .
H43A H 0.5317 0.2229 0.7030 0.066 Uiso 1 1 calc R
H43B H 0.5513 0.1782 0.7333 0.066 Uiso 1 1 calc R
C40 C 0.4777(4) 0.11018(19) 0.9774(5) 0.0317(14) Uani 1 1 d .
H40A H 0.4362 0.1132 1.0392 0.038 Uiso 1 1 calc R
H40B H 0.5214 0.0916 1.0025 0.038 Uiso 1 1 calc R
C33 C 0.5305(3) 0.12463(15) 0.2705(3) 0.0188(8) Uani 1 1 d .
H33 H 0.5769 0.1414 0.2560 0.023 Uiso 1 1 calc R
C4 C 1.0155(4) 0.00478(16) 0.2945(5) 0.0323(14) Uani 1 1 d .
H4A H 1.0290 0.0014 0.3744 0.049 Uiso 1 1 calc R
H4B H 1.0602 -0.0068 0.2485 0.049 Uiso 1 1 calc R
H4C H 0.9617 -0.0080 0.2778 0.049 Uiso 1 1 calc R
C26 C 0.6605(3) 0.04207(13) 0.2201(3) 0.0151(10) Uani 1 1 d .
C32 C 0.5454(3) 0.08677(14) 0.2987(4) 0.0167(10) Uani 1 1 d .
C30 C 0.7700(4) 0.00185(15) 0.1357(4) 0.0233(12) Uani 1 1 d .
H30 H 0.8261 -0.0078 0.1367 0.028 Uiso 1 1 calc R
C8 C 0.8688(4) 0.09749(18) -0.1508(5) 0.0329(14) Uani 1 1 d .
H8A H 0.9081 0.1132 -0.1952 0.049 Uiso 1 1 calc R
H8B H 0.8300 0.0839 -0.2015 0.049 Uiso 1 1 calc R
H8C H 0.9006 0.0785 -0.1064 0.049 Uiso 1 1 calc R
C46 C 0.2118(4) 0.13076(17) 0.6224(5) 0.0343(14) Uani 1 1 d .
H46A H 0.2512 0.1161 0.5737 0.041 Uiso 1 1 calc R
H46B H 0.1625 0.1385 0.5762 0.041 Uiso 1 1 calc R
C48 C 0.2324(4) 0.07920(17) 0.8894(5) 0.0318(14) Uani 1 1 d .
H48A H 0.2797 0.0624 0.9136 0.038 Uiso 1 1 calc R
H48B H 0.1821 0.0626 0.8782 0.038 Uiso 1 1 calc R
C39 C 0.4863(4) 0.07767(19) 0.8016(6) 0.0436(17) Uani 1 1 d .
H39A H 0.5051 0.0520 0.8289 0.052 Uiso 1 1 calc R
H39B H 0.5364 0.0942 0.7880 0.052 Uiso 1 1 calc R
C45 C 0.4676(5) 0.1304(2) 0.5859(6) 0.054(2) Uani 1 1 d .
H45A H 0.4690 0.1189 0.5096 0.064 Uiso 1 1 calc R
H45B H 0.5244 0.1280 0.6200 0.064 Uiso 1 1 calc R
C18 C 0.9670(4) 0.24994(16) 0.3531(5) 0.0340(14) Uani 1 1 d .
H18A H 0.9822 0.2442 0.2749 0.051 Uiso 1 1 calc R
H18B H 1.0179 0.2571 0.3952 0.051 Uiso 1 1 calc R
H18C H 0.9268 0.2715 0.3550 0.051 Uiso 1 1 calc R
C6 C 0.9864(4) 0.06153(16) 0.1056(4) 0.0278(13) Uani 1 1 d .
H6A H 0.9338 0.0480 0.0872 0.042 Uiso 1 1 calc R
H6B H 1.0332 0.0496 0.0643 0.042 Uiso 1 1 calc R
H6C H 0.9816 0.0889 0.0843 0.042 Uiso 1 1 calc R
C15 C 0.7499(4) 0.26633(15) 0.3386(6) 0.0388(15) Uani 1 1 d .
H15A H 0.7751 0.2747 0.4099 0.058 Uiso 1 1 calc R
H15B H 0.6931 0.2774 0.3317 0.058 Uiso 1 1 calc R
H15C H 0.7849 0.2753 0.2759 0.058 Uiso 1 1 calc R
C31 C 0.7420(3) 0.02700(13) 0.2192(4) 0.0203(12) Uani 1 1 d .
H31 H 0.7798 0.0342 0.2776 0.024 Uiso 1 1 calc R
C14 C 0.6855(3) 0.20222(16) 0.2003(4) 0.0262(12) Uani 1 1 d .
H14A H 0.7143 0.2155 0.1382 0.039 Uiso 1 1 calc R
H14B H 0.6275 0.2118 0.2062 0.039 Uiso 1 1 calc R
H14C H 0.6848 0.1742 0.1860 0.039 Uiso 1 1 calc R
C47 C 0.1825(4) 0.10500(17) 0.7192(6) 0.0383(19) Uani 1 1 d .
H47A H 0.1382 0.1183 0.7635 0.046 Uiso 1 1 calc R
H47B H 0.1591 0.0804 0.6898 0.046 Uiso 1 1 calc R
C34 C 0.4481(3) 0.13926(14) 0.2625(4) 0.0213(13) Uani 1 1 d .
H34 H 0.4391 0.1657 0.2431 0.026 Uiso 1 1 calc R
C13 C 0.6732(4) 0.19822(17) 0.4574(5) 0.0304(13) Uani 1 1 d .
H13A H 0.6309 0.1794 0.4320 0.046 Uiso 1 1 calc R
H13B H 0.6448 0.2214 0.4865 0.046 Uiso 1 1 calc R
H13C H 0.7076 0.1866 0.5170 0.046 Uiso 1 1 calc R
C42 C 0.4888(4) 0.20681(17) 0.8565(6) 0.0344(14) Uani 1 1 d .
H42A H 0.4456 0.2275 0.8601 0.041 Uiso 1 1 calc R
H42B H 0.5399 0.2163 0.8957 0.041 Uiso 1 1 calc R
C5 C 1.1145(3) 0.07829(18) 0.2864(5) 0.0323(14) Uani 1 1 d .
H5A H 1.1138 0.1062 0.2716 0.048 Uiso 1 1 calc R
H5B H 1.1550 0.0657 0.2359 0.048 Uiso 1 1 calc R
H5C H 1.1311 0.0737 0.3647 0.048 Uiso 1 1 calc R
C16 C 0.8822(4) 0.22109(17) 0.5632(5) 0.0383(16) Uani 1 1 d .
H16A H 0.8405 0.2420 0.5566 0.057 Uiso 1 1 calc R
H16B H 0.9309 0.2303 0.6065 0.057 Uiso 1 1 calc R
H16C H 0.8566 0.1989 0.6019 0.057 Uiso 1 1 calc R
C3 C 1.0149(3) 0.06781(16) 0.5561(5) 0.0268(13) Uani 1 1 d .
H3A H 1.0470 0.0451 0.5315 0.040 Uiso 1 1 calc R
H3B H 1.0022 0.0655 0.6365 0.040 Uiso 1 1 calc R
H3C H 1.0483 0.0913 0.5430 0.040 Uiso 1 1 calc R
C1 C 0.8514(3) 0.11042(17) 0.5445(4) 0.0237(12) Uani 1 1 d .
H1A H 0.8904 0.1288 0.5798 0.036 Uiso 1 1 calc R
H1B H 0.8146 0.0991 0.6022 0.036 Uiso 1 1 calc R
H1C H 0.8169 0.1240 0.4886 0.036 Uiso 1 1 calc R
C44 C 0.4413(5) 0.1715(2) 0.5809(6) 0.0339(18) Uani 1 1 d .
H44A H 0.3864 0.1734 0.5415 0.041 Uiso 1 1 calc R
H44B H 0.4833 0.1865 0.5371 0.041 Uiso 1 1 calc R
N3 N 0.8365(3) 0.18734(11) 0.3396(3) 0.0192(9) Uani 1 1 d .
C22 C 0.6559(3) 0.05539(16) 0.6303(4) 0.0229(12) Uani 1 1 d .
H22 H 0.6661 0.0708 0.6951 0.027 Uiso 1 1 calc R
C28 C 0.6329(4) 0.00481(18) 0.0501(6) 0.0250(15) Uani 1 1 d .
H28 H 0.5949 -0.0029 -0.0075 0.030 Uiso 1 1 calc R
C27 C 0.6059(3) 0.03019(13) 0.1348(4) 0.0171(10) Uani 1 1 d .
H27 H 0.5494 0.0395 0.1341 0.021 Uiso 1 1 calc R
C23 C 0.6428(3) 0.01627(16) 0.6420(4) 0.0242(12) Uani 1 1 d .
H23 H 0.6456 0.0045 0.7142 0.029 Uiso 1 1 calc R
C21 C 0.6543(3) 0.07255(15) 0.5251(4) 0.0177(10) Uani 1 1 d .
H21 H 0.6639 0.0997 0.5186 0.021 Uiso 1 1 calc R
C25 C 0.6246(4) 0.01134(18) 0.4404(5) 0.0203(14) Uani 1 1 d .
H25 H 0.6141 -0.0041 0.3757 0.024 Uiso 1 1 calc R
Li1 Li 0.3496(5) 0.1444(3) 0.8024(8) 0.024(2) Uani 1 1 d .
O1 O 0.4086(3) 0.11230(14) 0.6510(4) 0.0437(12) Uani 1 1 d .

loop_
_atom_site_aniso_label
_atom_site_aniso_U_11
_atom_site_aniso_U_22
_atom_site_aniso_U_33
_atom_site_aniso_U_23
_atom_site_aniso_U_13
_atom_site_aniso_U_12
U1 0.01376(6) 0.01516(6) 0.01328(6) 0.00236(12) 0.00119(13) 0.00038(7)
Si2 0.0228(7) 0.0253(7) 0.0169(10) 0.0023(6) 0.0000(6) 0.0085(6)
Si6 0.0250(8) 0.0206(8) 0.0245(7) -0.0036(6) 0.0018(6) -0.0076(7)
Si3 0.0223(8) 0.0279(8) 0.0157(6) 0.0064(6) -0.0004(6) 0.0018(7)
Si4 0.0154(7) 0.0254(8) 0.0214(7) 0.0081(6) 0.0046(6) 0.0021(6)
N1 0.016(2) 0.019(2) 0.017(2) 0.0006(17) -0.0007(17) 0.0014(17)
Si5 0.0222(8) 0.0167(7) 0.0285(8) 0.0019(6) 0.0079(7) 0.0033(6)
O5 0.027(2) 0.034(2) 0.033(2) -0.0053(18) -0.0034(18) 0.0015(19)
O7 0.023(2) 0.045(3) 0.031(2) 0.0004(19) 0.0023(17) -0.0011(19)
N4 0.016(2) 0.0125(19) 0.019(2) -0.0042(16) 0.0024(17) -0.0001(17)
O3 0.027(3) 0.076(4) 0.039(3) -0.028(3) -0.007(2) 0.013(3)
O6 0.021(2) 0.036(2) 0.036(2) -0.0037(17) -0.0022(16) -0.0032(18)
O2 0.039(3) 0.026(2) 0.051(3) 0.012(2) 0.008(2) 0.003(2)
N2 0.014(2) 0.024(2) 0.017(2) 0.0066(17) 0.0035(17) 0.0040(18)
O8 0.022(2) 0.037(2) 0.037(2) -0.0079(19) 0.0085(18) -0.0066(18)
Si1 0.0152(7) 0.0219(7) 0.0159(6) 0.0043(6) -0.0036(6) -0.0017(6)
C17 0.024(3) 0.033(3) 0.027(3) 0.001(2) -0.002(2) -0.010(3)
C19 0.011(2) 0.013(2) 0.015(2) 0.0000(18) -0.0007(18) 0.0010(18)
O4 0.019(2) 0.028(2) 0.071(3) 0.011(2) 0.006(2) 0.0023(18)
C9 0.027(3) 0.041(3) 0.026(3) 0.020(3) 0.000(2) -0.003(3)
C2 0.017(3) 0.026(3) 0.025(3) 0.005(2) -0.007(2) 0.001(2)
C37 0.0090(15) 0.0262(17) 0.0212(19) -0.0015(15) -0.0055(12) -0.0014(15)
C52 0.031(3) 0.020(3) 0.047(5) 0.003(2) 0.008(3) 0.006(2)
C20 0.006(2) 0.017(2) 0.018(2) 0.0054(19) 0.0024(18) 0.0007(18)
C7 0.029(3) 0.029(3) 0.024(3) 0.006(2) -0.004(2) -0.004(3)
C35 0.022(3) 0.029(3) 0.025(2) -0.003(2) -0.003(2) 0.006(2)
C12 0.020(3) 0.038(3) 0.028(3) 0.010(2) 0.007(2) 0.003(3)
C41 0.066(5) 0.052(4) 0.034(4) -0.011(3) -0.011(4) 0.020(4)
C24 0.016(3) 0.026(3) 0.028(3) 0.012(2) 0.003(2) 0.001(2)
C10 0.025(3) 0.023(3) 0.039(3) 0.014(3) 0.007(3) 0.000(2)
C11 0.021(3) 0.026(3) 0.035(3) 0.004(2) 0.010(3) 0.000(2)
C51 0.028(3) 0.042(4) 0.033(3) -0.015(3) 0.008(3) -0.004(3)
C50 0.015(3) 0.044(4) 0.025(3) -0.014(3) 0.002(2) 0.000(3)
C49 0.039(4) 0.049(4) 0.036(4) 0.017(3) 0.009(3) 0.001(3)
C53 0.023(3) 0.038(3) 0.040(3) 0.013(3) 0.001(3) 0.007(3)
C29 0.037(3) 0.017(3) 0.020(2) -0.001(2) 0.004(2) 0.001(2)
C36 0.018(3) 0.029(3) 0.030(3) 0.000(2) -0.002(2) -0.003(2)
C38 0.023(3) 0.031(3) 0.051(4) -0.026(3) -0.004(3) 0.005(3)
C43 0.045(4) 0.047(4) 0.072(5) 0.044(5) 0.001(6) 0.002(3)
C40 0.025(3) 0.051(4) 0.019(3) 0.013(3) -0.002(2) 0.005(3)
C33 0.0090(15) 0.0262(17) 0.0212(19) -0.0015(15) -0.0055(12) -0.0014(15)
C4 0.040(4) 0.033(3) 0.024(3) 0.006(2) 0.005(3) 0.017(3)
C26 0.018(2) 0.019(2) 0.008(3) 0.0005(15) 0.0014(18) 0.000(2)
C32 0.018(3) 0.020(2) 0.013(2) -0.0011(19) 0.0027(19) 0.003(2)
C30 0.022(3) 0.021(3) 0.026(3) -0.001(2) 0.003(2) 0.002(2)
C8 0.040(4) 0.043(4) 0.016(3) -0.007(2) -0.005(2) 0.011(3)
C46 0.030(3) 0.039(4) 0.034(3) -0.008(3) -0.014(3) -0.001(3)
C48 0.021(3) 0.026(3) 0.049(4) 0.005(3) 0.007(3) -0.004(2)
C39 0.040(4) 0.032(4) 0.059(4) 0.007(3) 0.008(4) 0.009(3)
C45 0.047(5) 0.072(5) 0.042(4) -0.017(4) 0.008(3) -0.017(4)
C18 0.035(4) 0.023(3) 0.044(4) 0.000(3) 0.003(3) -0.014(3)
C6 0.034(3) 0.027(3) 0.023(3) -0.003(2) 0.005(2) 0.011(3)
C15 0.039(4) 0.019(3) 0.059(4) 0.004(3) 0.010(3) 0.004(3)
C31 0.026(3) 0.016(2) 0.019(3) -0.0002(17) -0.0008(19) 0.001(2)
C14 0.016(3) 0.030(3) 0.032(3) 0.011(2) 0.005(2) 0.009(2)
C47 0.026(3) 0.033(3) 0.055(6) -0.008(3) -0.012(3) -0.004(2)
C34 0.028(3) 0.019(2) 0.017(4) -0.004(2) -0.003(2) 0.0072(19)
C13 0.023(3) 0.037(3) 0.030(3) 0.004(2) 0.010(3) 0.012(3)
C42 0.023(3) 0.025(3) 0.054(4) -0.006(3) 0.011(3) -0.010(3)
C5 0.020(3) 0.048(4) 0.030(3) 0.005(3) 0.005(2) 0.011(3)
C16 0.057(5) 0.028(3) 0.029(3) -0.010(3) 0.003(3) -0.006(3)
C3 0.025(3) 0.028(3) 0.027(3) 0.009(2) -0.008(2) -0.007(2)
C1 0.021(3) 0.035(3) 0.015(2) 0.003(2) 0.001(2) -0.004(3)
C44 0.032(4) 0.045(4) 0.025(3) 0.005(3) 0.017(3) 0.018(3)
N3 0.023(2) 0.0157(19) 0.019(2) 0.0015(16) 0.0015(19) -0.0013(19)
C22 0.015(3) 0.036(3) 0.018(2) 0.000(2) 0.005(2) 0.003(2)
C28 0.036(4) 0.019(3) 0.021(3) -0.005(2) 0.000(3) -0.009(3)
C27 0.018(3) 0.014(2) 0.019(2) 0.0005(19) -0.003(2) -0.001(2)
C23 0.019(3) 0.035(3) 0.019(2) 0.011(2) 0.003(2) 0.001(2)
C21 0.010(3) 0.022(2) 0.021(2) 0.000(2) 0.0048(19) -0.001(2)
C25 0.019(3) 0.022(3) 0.020(3) -0.002(2) 0.003(2) -0.002(2)
Li1 0.014(5) 0.027(5) 0.029(5) 0.005(4) 0.003(4) -0.008(4)
O1 0.031(3) 0.054(3) 0.046(3) -0.024(2) 0.006(2) -0.013(2)

loop_
_atom_type_symbol
_atom_type_description
_atom_type_scat_dispersion_real
_atom_type_scat_dispersion_imag
_atom_type_scat_source
C C 0.0033 0.0016 'International Tables Vol C Tables 4.2.6.8 and 6.1.1.4'
H H 0.0000 0.0000 'International Tables Vol C Tables 4.2.6.8 and 6.1.1.4'
N N 0.0061 0.0033 'International Tables Vol C Tables 4.2.6.8 and 6.1.1.4'
O O 0.0106 0.0060 'International Tables Vol C Tables 4.2.6.8 and 6.1.1.4'
Li Li -0.0003 0.0001 'International Tables Vol C Tables 4.2.6.8 and 6.1.1.4'
Si Si 0.0817 0.0704 'International Tables Vol C Tables 4.2.6.8 and 6.1.1.4'
U U -9.6767 9.6646 'International Tables Vol C Tables 4.2.6.8 and 6.1.1.4'

loop_
_geom_angle_atom_site_label_1
_geom_angle_atom_site_label_2
_geom_angle_atom_site_label_3
_geom_angle
N4 U1 N1 103.54(14)
N4 U1 N3 100.96(14)
N1 U1 N3 111.35(14)
N4 U1 N2 123.36(14)
N1 U1 N2 117.48(14)
N3 U1 N2 98.60(14)
N1 Si2 C5 114.1(2)
N1 Si2 C4 114.1(2)
C5 Si2 C4 105.7(3)
N1 Si2 C6 109.3(2)
C5 Si2 C6 106.6(3)
C4 Si2 C6 106.5(3)
N3 Si6 C18 112.6(2)
N3 Si6 C17 114.5(2)
C18 Si6 C17 104.5(3)
N3 Si6 C16 112.3(3)
C18 Si6 C16 106.1(3)
C17 Si6 C16 106.1(3)
N2 Si3 C7 110.6(2)
N2 Si3 C8 113.7(2)
C7 Si3 C8 104.4(3)
N2 Si3 C9 113.7(2)
C7 Si3 C9 105.7(3)
C8 Si3 C9 108.1(3)
N2 Si4 C10 112.6(2)
N2 Si4 C11 111.4(2)
C10 Si4 C11 107.8(3)
N2 Si4 C12 115.1(3)
C10 Si4 C12 105.8(3)
C11 Si4 C12 103.5(3)
Si2 N1 Si1 119.3(2)
Si2 N1 U1 123.8(2)
Si1 N1 U1 116.8(2)
N3 Si5 C15 116.6(3)
N3 Si5 C14 110.7(2)
C15 Si5 C14 103.1(3)
N3 Si5 C13 111.1(2)
C15 Si5 C13 105.8(3)
C14 Si5 C13 109.0(3)
C53 O5 C46 113.4(5)
C53 O5 Li1 115.7(4)
C46 O5 Li1 107.4(4)
C49 O7 C50 114.8(4)
C49 O7 Li1 111.9(4)
C50 O7 Li1 108.4(4)
C19 N4 U1 151.2(3)
C19 N4 H4 104.4
U1 N4 H4 104.4
C41 O3 C42 112.5(6)
C41 O3 Li1 118.8(5)
C42 O3 Li1 106.9(4)
C47 O6 C48 112.5(4)
C47 O6 Li1 117.9(4)
C48 O6 Li1 114.5(4)
C39 O2 C40 113.2(5)
C39 O2 Li1 115.9(5)
C40 O2 Li1 106.9(4)
Si4 N2 Si3 120.4(2)
Si4 N2 U1 118.9(2)
Si3 N2 U1 120.6(2)
C51 O8 C52 114.2(4)
C51 O8 Li1 116.1(4)
C52 O8 Li1 109.5(4)
N1 Si1 C2 113.8(2)
N1 Si1 C1 111.2(2)
C2 Si1 C1 107.9(2)
N1 Si1 C3 113.0(2)
C2 Si1 C3 105.7(2)
C1 Si1 C3 104.7(3)
Si6 C17 H17A 109.5
Si6 C17 H17B 109.5
H17A C17 H17B 109.5
Si6 C17 H17C 109.5
H17A C17 H17C 109.5
H17B C17 H17C 109.5
N4 C19 C26 105.6(4)
N4 C19 C32 112.9(4)
C26 C19 C32 111.9(4)
N4 C19 C20 112.5(4)
C26 C19 C20 108.6(4)
C32 C19 C20 105.4(4)
C43 O4 C44 112.9(6)
C43 O4 Li1 116.7(5)
C44 O4 Li1 106.3(4)
Si3 C9 H9A 109.5
Si3 C9 H9B 109.5
H9A C9 H9B 109.5
Si3 C9 H9C 109.5
H9A C9 H9C 109.5
H9B C9 H9C 109.5
Si1 C2 H2A 109.5
Si1 C2 H2B 109.5
H2A C2 H2B 109.5
Si1 C2 H2C 109.5
H2A C2 H2C 109.5
H2B C2 H2C 109.5
C36 C37 C32 121.2(5)
C36 C37 H37 119.4
C32 C37 H37 119.4
O8 C52 C53 110.7(4)
O8 C52 H52A 109.5
C53 C52 H52A 109.5
O8 C52 H52B 109.5
C53 C52 H52B 109.5
H52A C52 H52B 108.1
C21 C20 C25 118.3(5)
C21 C20 C19 119.2(4)
C25 C20 C19 122.5(5)
Si3 C7 H7A 109.5
Si3 C7 H7B 109.5
H7A C7 H7B 109.5
Si3 C7 H7C 109.5
H7A C7 H7C 109.5
H7B C7 H7C 109.5
C36 C35 C34 118.8(5)
C36 C35 H35 120.6
C34 C35 H35 120.6
Si4 C12 H12A 109.5
Si4 C12 H12B 109.5
H12A C12 H12B 109.5
Si4 C12 H12C 109.5
H12A C12 H12C 109.5
H12B C12 H12C 109.5
O3 C41 C40 106.0(6)
O3 C41 H41A 110.5
C40 C41 H41A 110.5
O3 C41 H41B 110.5
C40 C41 H41B 110.5
H41A C41 H41B 108.7
C23 C24 C25 120.4(5)
C23 C24 H24 119.8
C25 C24 H24 119.8
Si4 C10 H10A 109.5
Si4 C10 H10B 109.5
H10A C10 H10B 109.5
Si4 C10 H10C 109.5
H10A C10 H10C 109.5
H10B C10 H10C 109.5
Si4 C11 H11A 109.5
Si4 C11 H11B 109.5
H11A C11 H11B 109.5
Si4 C11 H11C 109.5
H11A C11 H11C 109.5
H11B C11 H11C 109.5
O8 C51 C50 106.4(5)
O8 C51 H51A 110.4
C50 C51 H51A 110.4
O8 C51 H51B 110.4
C50 C51 H51B 110.4
H51A C51 H51B 108.6
O7 C50 C51 111.2(4)
O7 C50 H50A 109.4
C51 C50 H50A 109.4
O7 C50 H50B 109.4
C51 C50 H50B 109.4
H50A C50 H50B 108.0
O7 C49 C48 107.3(5)
O7 C49 H49A 110.3
C48 C49 H49A 110.3
O7 C49 H49B 110.3
C48 C49 H49B 110.3
H49A C49 H49B 108.5
O5 C53 C52 106.2(5)
O5 C53 H53A 110.5
C52 C53 H53A 110.5
O5 C53 H53B 110.5
C52 C53 H53B 110.5
H53A C53 H53B 108.7
C28 C29 C30 120.1(5)
C28 C29 H29 119.9
C30 C29 H29 119.9
C35 C36 C37 121.1(5)
C35 C36 H36 119.4
C37 C36 H36 119.4
O1 C38 C39 111.0(5)
O1 C38 H38A 109.4
C39 C38 H38A 109.4
O1 C38 H38B 109.4
C39 C38 H38B 109.4
H38A C38 H38B 108.0
O4 C43 C42 103.0(6)
O4 C43 H43A 111.2
C42 C43 H43A 111.2
O4 C43 H43B 111.2
C42 C43 H43B 111.2
H43A C43 H43B 109.1
C41 C40 O2 111.0(5)
C41 C40 H40A 109.4
O2 C40 H40A 109.4
C41 C40 H40B 109.4
O2 C40 H40B 109.4
H40A C40 H40B 108.0
C32 C33 C34 121.4(5)
C32 C33 H33 119.3
C34 C33 H33 119.3
Si2 C4 H4A 109.5
Si2 C4 H4B 109.5
H4A C4 H4B 109.5
Si2 C4 H4C 109.5
H4A C4 H4C 109.5
H4B C4 H4C 109.5
C31 C26 C27 117.4(4)
C31 C26 C19 118.5(4)
C27 C26 C19 124.1(4)
C33 C32 C37 117.6(5)
C33 C32 C19 120.4(4)
C37 C32 C19 121.9(4)
C31 C30 C29 118.8(5)
C31 C30 H30 120.6
C29 C30 H30 120.6
Si3 C8 H8A 109.5
Si3 C8 H8B 109.5
H8A C8 H8B 109.5
Si3 C8 H8C 109.5
H8A C8 H8C 109.5
H8B C8 H8C 109.5
O5 C46 C47 110.5(5)
O5 C46 H46A 109.5
C47 C46 H46A 109.5
O5 C46 H46B 109.5
C47 C46 H46B 109.5
H46A C46 H46B 108.1
O6 C48 C49 110.6(5)
O6 C48 H48A 109.5
C49 C48 H48A 109.5
O6 C48 H48B 109.5
C49 C48 H48B 109.5
H48A C48 H48B 108.1
O2 C39 C38 103.2(5)
O2 C39 H39A 111.1
C38 C39 H39A 111.1
O2 C39 H39B 111.1
C38 C39 H39B 111.1
H39A C39 H39B 109.1
O1 C45 C44 105.5(6)
O1 C45 H45A 110.6
C44 C45 H45A 110.6
O1 C45 H45B 110.6
C44 C45 H45B 110.6
H45A C45 H45B 108.8
Si6 C18 H18A 109.5
Si6 C18 H18B 109.5
H18A C18 H18B 109.5
Si6 C18 H18C 109.5
H18A C18 H18C 109.5
H18B C18 H18C 109.5
Si2 C6 H6A 109.5
Si2 C6 H6B 109.5
H6A C6 H6B 109.5
Si2 C6 H6C 109.5
H6A C6 H6C 109.5
H6B C6 H6C 109.5
Si5 C15 H15A 109.5
Si5 C15 H15B 109.5
H15A C15 H15B 109.5
Si5 C15 H15C 109.5
H15A C15 H15C 109.5
H15B C15 H15C 109.5
C30 C31 C26 122.3(5)
C30 C31 H31 118.9
C26 C31 H31 118.9
Si5 C14 H14A 109.5
Si5 C14 H14B 109.5
H14A C14 H14B 109.5
Si5 C14 H14C 109.5
H14A C14 H14C 109.5
H14B C14 H14C 109.5
O6 C47 C46 106.9(5)
O6 C47 H47A 110.3
C46 C47 H47A 110.3
O6 C47 H47B 110.3
C46 C47 H47B 110.3
H47A C47 H47B 108.6
C35 C34 C33 119.9(5)
C35 C34 H34 120.1
C33 C34 H34 120.1
Si5 C13 H13A 109.5
Si5 C13 H13B 109.5
H13A C13 H13B 109.5
Si5 C13 H13C 109.5
H13A C13 H13C 109.5
H13B C13 H13C 109.5
C43 C42 O3 112.7(5)
C43 C42 H42A 109.1
O3 C42 H42A 109.1
C43 C42 H42B 109.1
O3 C42 H42B 109.1
H42A C42 H42B 107.8
Si2 C5 H5A 109.5
Si2 C5 H5B 109.5
H5A C5 H5B 109.5
Si2 C5 H5C 109.5
H5A C5 H5C 109.5
H5B C5 H5C 109.5
Si6 C16 H16A 109.5
Si6 C16 H16B 109.5
H16A C16 H16B 109.5
Si6 C16 H16C 109.5
H16A C16 H16C 109.5
H16B C16 H16C 109.5
Si1 C3 H3A 109.5
Si1 C3 H3B 109.5
H3A C3 H3B 109.5
Si1 C3 H3C 109.5
H3A C3 H3C 109.5
H3B C3 H3C 109.5
Si1 C1 H1A 109.5
Si1 C1 H1B 109.5
H1A C1 H1B 109.5
Si1 C1 H1C 109.5
H1A C1 H1C 109.5
H1B C1 H1C 109.5
C45 C44 O4 111.6(6)
C45 C44 H44A 109.3
O4 C44 H44A 109.3
C45 C44 H44B 109.3
O4 C44 H44B 109.3
H44A C44 H44B 108.0
Si5 N3 Si6 118.6(2)
Si5 N3 U1 114.2(2)
Si6 N3 U1 126.7(2)
C23 C22 C21 120.6(5)
C23 C22 H22 119.7
C21 C22 H22 119.7
C29 C28 C27 120.3(6)
C29 C28 H28 119.9
C27 C28 H28 119.9
C26 C27 C28 121.1(5)
C26 C27 H27 119.5
C28 C27 H27 119.5
C22 C23 C24 119.3(5)
C22 C23 H23 120.3
C24 C23 H23 120.3
C22 C21 C20 121.3(5)
C22 C21 H21 119.4
C20 C21 H21 119.4
C20 C25 C24 120.1(6)
C20 C25 H25 119.9
C24 C25 H25 119.9
O6 Li1 O1 82.3(3)
O6 Li1 O2 83.5(3)
O1 Li1 O2 72.6(3)
O6 Li1 O8 109.0(4)
O1 Li1 O8 145.8(4)
O2 Li1 O8 139.2(4)
O6 Li1 O5 73.1(3)
O1 Li1 O5 82.1(3)
O2 Li1 O5 147.6(5)
O8 Li1 O5 71.3(3)
O6 Li1 O3 145.3(5)
O1 Li1 O3 110.4(4)
O2 Li1 O3 70.7(3)
O8 Li1 O3 79.1(3)
O5 Li1 O3 139.0(4)
O6 Li1 O4 142.8(5)
O1 Li1 O4 70.4(3)
O2 Li1 O4 110.5(4)
O8 Li1 O4 83.2(3)
O5 Li1 O4 78.4(3)
O3 Li1 O4 70.3(3)
O6 Li1 O7 71.2(3)
O1 Li1 O7 142.4(4)
O2 Li1 O7 78.1(3)
O8 Li1 O7 70.3(3)
O5 Li1 O7 113.6(4)
O3 Li1 O7 80.8(3)
O4 Li1 O7 144.0(4)
C45 O1 C38 115.7(5)
C45 O1 Li1 120.0(4)
C38 O1 Li1 105.0(4)

loop_
_geom_bond_atom_site_label_1
_geom_bond_atom_site_label_2
_geom_bond_distance
U1 N4 2.342(4)
U1 N1 2.383(4)
U1 N3 2.396(4)
U1 N2 2.426(4)
Si2 N1 1.704(4)
Si2 C5 1.870(6)
Si2 C4 1.873(6)
Si2 C6 1.887(6)
Si6 N3 1.718(4)
Si6 C18 1.879(6)
Si6 C17 1.881(6)
Si6 C16 1.882(6)
Si3 N2 1.706(4)
Si3 C7 1.869(6)
Si3 C8 1.884(6)
Si3 C9 1.896(5)
Si4 N2 1.702(4)
Si4 C10 1.867(6)
Si4 C11 1.871(6)
Si4 C12 1.872(5)
N1 Si1 1.729(4)
Si5 N3 1.711(5)
Si5 C15 1.873(6)
Si5 C14 1.878(6)
Si5 C13 1.885(5)
O5 C53 1.401(7)
O5 C46 1.426(7)
O5 Li1 2.352(10)
O7 C49 1.418(7)
O7 C50 1.436(6)
O7 Li1 2.432(10)
N4 C19 1.468(6)
N4 H4 0.8800
O3 C41 1.327(8)
O3 C42 1.520(8)
O3 Li1 2.352(10)
O6 C47 1.404(7)
O6 C48 1.418(7)
O6 Li1 2.223(9)
O2 C39 1.332(7)
O2 C40 1.512(7)
O2 Li1 2.342(10)
O8 C51 1.413(7)
O8 C52 1.443(7)
O8 Li1 2.351(10)
Si1 C2 1.865(5)
Si1 C1 1.877(6)
Si1 C3 1.891(5)
C17 H17A 0.9800
C17 H17B 0.9800
C17 H17C 0.9800
C19 C26 1.545(6)
C19 C32 1.548(7)
C19 C20 1.559(6)
O4 C43 1.371(8)
O4 C44 1.483(8)
O4 Li1 2.392(9)
C9 H9A 0.9800
C9 H9B 0.9800
C9 H9C 0.9800
C2 H2A 0.9800
C2 H2B 0.9800
C2 H2C 0.9800
C37 C36 1.378(7)
C37 C32 1.399(7)
C37 H37 0.9500
C52 C53 1.509(8)
C52 H52A 0.9900
C52 H52B 0.9900
C20 C21 1.389(7)
C20 C25 1.390(7)
C7 H7A 0.9800
C7 H7B 0.9800
C7 H7C 0.9800
C35 C36 1.366(7)
C35 C34 1.392(7)
C35 H35 0.9500
C12 H12A 0.9800
C12 H12B 0.9800
C12 H12C 0.9800
C41 C40 1.482(9)
C41 H41A 0.9900
C41 H41B 0.9900
C24 C23 1.383(8)
C24 C25 1.406(8)
C24 H24 0.9500
C10 H10A 0.9800
C10 H10B 0.9800
C10 H10C 0.9800
C11 H11A 0.9800
C11 H11B 0.9800
C11 H11C 0.9800
C51 C50 1.490(9)
C51 H51A 0.9900
C51 H51B 0.9900
C50 H50A 0.9900
C50 H50B 0.9900
C49 C48 1.497(9)
C49 H49A 0.9900
C49 H49B 0.9900
C53 H53A 0.9900
C53 H53B 0.9900
C29 C28 1.369(9)
C29 C30 1.401(7)
C29 H29 0.9500
C36 H36 0.9500
C38 O1 1.478(8)
C38 C39 1.530(8)
C38 H38A 0.9900
C38 H38B 0.9900
C43 C42 1.443(12)
C43 H43A 0.9900
C43 H43B 0.9900
C40 H40A 0.9900
C40 H40B 0.9900
C33 C32 1.368(7)
C33 C34 1.403(6)
C33 H33 0.9500
C4 H4A 0.9800
C4 H4B 0.9800
C4 H4C 0.9800
C26 C31 1.393(7)
C26 C27 1.395(6)
C30 C31 1.390(7)
C30 H30 0.9500
C8 H8A 0.9800
C8 H8B 0.9800
C8 H8C 0.9800
C46 C47 1.525(9)
C46 H46A 0.9900
C46 H46B 0.9900
C48 H48A 0.9900
C48 H48B 0.9900
C39 H39A 0.9900
C39 H39B 0.9900
C45 O1 1.364(8)
C45 C44 1.480(10)
C45 H45A 0.9900
C45 H45B 0.9900
C18 H18A 0.9800
C18 H18B 0.9800
C18 H18C 0.9800
C6 H6A 0.9800
C6 H6B 0.9800
C6 H6C 0.9800
C15 H15A 0.9800
C15 H15B 0.9800
C15 H15C 0.9800
C31 H31 0.9500
C14 H14A 0.9800
C14 H14B 0.9800
C14 H14C 0.9800
C47 H47A 0.9900
C47 H47B 0.9900
C34 H34 0.9500
C13 H13A 0.9800
C13 H13B 0.9800
C13 H13C 0.9800
C42 H42A 0.9900
C42 H42B 0.9900
C5 H5A 0.9800
C5 H5B 0.9800
C5 H5C 0.9800
C16 H16A 0.9800
C16 H16B 0.9800
C16 H16C 0.9800
C3 H3A 0.9800
C3 H3B 0.9800
C3 H3C 0.9800
C1 H1A 0.9800
C1 H1B 0.9800
C1 H1C 0.9800
C44 H44A 0.9900
C44 H44B 0.9900
C22 C23 1.372(7)
C22 C21 1.384(7)
C22 H22 0.9500
C28 C27 1.401(8)
C28 H28 0.9500
C27 H27 0.9500
C23 H23 0.9500
C21 H21 0.9500
C25 H25 0.9500
Li1 O1 2.310(10)
